data_4315649
loop_
_publ_author_name
'Stephen Sproules'
'Thomas Weyherm\"uller'
'Serena DeBeer'
'Karl Wieghardt'

_publ_section_title
;
 Six-Membered Electron Transfer Series [V(dithiolene)3]z (z= 1+, 0, 1-,
 2-, 3-, 4-). An X-ray Absorption Spectroscopic and Density Functional
 Theoretical Study
;
_journal_name_full 'Inorganic Chemistry'
_journal_page_first 5241
_journal_page_last 5261
_journal_paper_doi 10.1021/ic100344f
_journal_volume 49
_journal_year 2010
_chemical_formula_sum 'C42 H30 S6 V'
_chemical_formula_weight 777.96
_chemical_name_systematic
; 
 ? 
;
_space_group_IT_number 15
_symmetry_cell_setting monoclinic
_symmetry_space_group_name_Hall '-C 2yc'
_symmetry_space_group_name_H-M 'C 1 2/c 1'
_atom_sites_solution_hydrogens geom
_atom_sites_solution_primary direct
_atom_sites_solution_secondary difmap
_audit_creation_method SHELXL-97
_cell_angle_alpha 90.00
_cell_angle_beta 107.282(3)
_cell_angle_gamma 90.00
_cell_formula_units_Z 4
_cell_length_a 19.1064(6)
_cell_length_b 11.2530(4)
_cell_length_c 17.9293(6)
_cell_measurement_temperature 100(2)
_cell_volume 3680.8(2)
_computing_cell_refinement 'Nonius Collect Software'
_computing_data_collection 'Nonius Collect Software'
_computing_data_reduction 'Nonius Collect Software'
_computing_structure_refinement 'SHELXL-97 (Sheldrick, 1997)'
_computing_structure_solution 'SHELXS-97 (Sheldrick, 1990)'
_diffrn_ambient_temperature 100(2)
_diffrn_measured_fraction_theta_full 0.998
_diffrn_measured_fraction_theta_max 0.998
_diffrn_measurement_device_type 'Bruker-Nonius Kappa-CCD'
_diffrn_measurement_method '2488 images at 0.5 deg. stepwise rotation in omega and phi, 15 sec./frame'
_diffrn_radiation_monochromator graphite
_diffrn_radiation_source 'rotating anode, 50 kV, 80 mA'
_diffrn_radiation_type MoK\a
_diffrn_radiation_wavelength 0.71073
_diffrn_reflns_av_R_equivalents 0.0623
_diffrn_reflns_av_sigmaI/netI 0.0445
_diffrn_reflns_limit_h_max 32
_diffrn_reflns_limit_h_min -32
_diffrn_reflns_limit_k_max 19
_diffrn_reflns_limit_k_min -19
_diffrn_reflns_limit_l_max 30
_diffrn_reflns_limit_l_min -30
_diffrn_reflns_number 67120
_diffrn_reflns_theta_full 37.50
_diffrn_reflns_theta_max 37.50
_diffrn_reflns_theta_min 2.93
_exptl_absorpt_coefficient_mu 0.640
_exptl_absorpt_correction_T_max 0.8194
_exptl_absorpt_correction_T_min 0.5218
_exptl_absorpt_correction_type multi-scan
_exptl_absorpt_process_details 'SADABS 2006/1, Bruker AXS (2006)'
_exptl_crystal_colour black
_exptl_crystal_density_diffrn 1.404
_exptl_crystal_density_method 'not measured'
_exptl_crystal_description 'opaque parallelepiped'
_exptl_crystal_F_000 1604
_exptl_crystal_size_max 0.19
_exptl_crystal_size_mid 0.15
_exptl_crystal_size_min 0.08
_refine_diff_density_max 0.549
_refine_diff_density_min -0.883
_refine_diff_density_rms 0.086
_refine_ls_extinction_method none
_refine_ls_goodness_of_fit_ref 1.017
_refine_ls_hydrogen_treatment constr
_refine_ls_matrix_type full
_refine_ls_number_parameters 222
_refine_ls_number_reflns 9662
_refine_ls_number_restraints 0
_refine_ls_restrained_S_all 1.017
_refine_ls_R_factor_all 0.0662
_refine_ls_R_factor_gt 0.0423
_refine_ls_shift/su_max 0.001
_refine_ls_shift/su_mean 0.000
_refine_ls_structure_factor_coef Fsqd
_refine_ls_weighting_details 'calc w=1/[\s^2^(Fo^2^)+(0.0442P)^2^+3.6628P] where P=(Fo^2^+2Fc^2^)/3'
_refine_ls_weighting_scheme calc
_refine_ls_wR_factor_gt 0.0911
_refine_ls_wR_factor_ref 0.1009
_reflns_number_gt 7362
_reflns_number_total 9662
_reflns_threshold_expression >2sigma(I)
_cod_data_source_file ic100344f_si_002_1.cif
_cod_data_source_block 1a
_cod_depositor_comments
;
The following automatic conversions were performed:

'_exptl_absorpt_correction_type' value 'Multi-Scan' changed to
'multi-scan' according to the built-in table from CIF Core dictionary
named 'cif_core.dic' version 2.4.1 from 2010-06-29.

Automatic conversion script
Id: cif_fix_values 1646 2011-03-28 12:23:43Z adriana 
;
_cod_database_code 4315649

loop_
_symmetry_equiv_pos_as_xyz
'x, y, z'
'-x, y, -z+1/2'
'x+1/2, y+1/2, z'
'-x+1/2, y+1/2, -z+1/2'
'-x, -y, -z'
'x, -y, z-1/2'
'-x+1/2, -y+1/2, -z'
'x+1/2, -y+1/2, z-1/2'

loop_
_atom_site_label
_atom_site_type_symbol
_atom_site_fract_x
_atom_site_fract_y
_atom_site_fract_z
_atom_site_U_iso_or_equiv
_atom_site_adp_type
_atom_site_occupancy
_atom_site_symmetry_multiplicity
_atom_site_calc_flag
_atom_site_refinement_flags
_atom_site_disorder_assembly
_atom_site_disorder_group
V1 V 0.0000 0.78316(2) 0.2500 0.01181(5) Uani 1 2 d S . .
S1 S 0.031631(14) 0.86913(3) 0.145193(16) 0.01453(5) Uani 1 1 d . . .
C2 C 0.11954(6) 0.92052(10) 0.17801(6) 0.01414(17) Uani 1 1 d . . .
C3 C 0.15853(6) 0.91008(10) 0.25688(6) 0.01373(17) Uani 1 1 d . . .
S4 S 0.117066(15) 0.84916(3) 0.319592(16) 0.01473(5) Uani 1 1 d . . .
C11 C 0.15200(6) 0.97451(11) 0.12032(6) 0.01582(18) Uani 1 1 d . . .
C12 C 0.21911(7) 0.93291(13) 0.11402(8) 0.0223(2) Uani 1 1 d . . .
H12 H 0.2423 0.8666 0.1441 0.027 Uiso 1 1 calc R . .
C13 C 0.25193(7) 0.98871(15) 0.06368(8) 0.0267(3) Uani 1 1 d . . .
H13 H 0.2975 0.9605 0.0595 0.032 Uiso 1 1 calc R . .
C14 C 0.21817(7) 1.08549(14) 0.01958(8) 0.0249(3) Uani 1 1 d . . .
H14 H 0.2413 1.1249 -0.0136 0.030 Uiso 1 1 calc R . .
C15 C 0.15061(8) 1.12491(12) 0.02396(7) 0.0217(2) Uani 1 1 d . . .
H15 H 0.1270 1.1899 -0.0073 0.026 Uiso 1 1 calc R . .
C16 C 0.11733(7) 1.06954(11) 0.07394(7) 0.01779(19) Uani 1 1 d . . .
H16 H 0.0710 1.0964 0.0765 0.021 Uiso 1 1 calc R . .
C21 C 0.23489(6) 0.95179(10) 0.29302(6) 0.01473(17) Uani 1 1 d . . .
C22 C 0.25693(7) 1.06555(11) 0.27861(8) 0.0201(2) Uani 1 1 d . . .
H22 H 0.2237 1.1159 0.2423 0.024 Uiso 1 1 calc R . .
C23 C 0.32737(7) 1.10553(12) 0.31721(8) 0.0221(2) Uani 1 1 d . . .
H23 H 0.3421 1.1830 0.3071 0.026 Uiso 1 1 calc R . .
C24 C 0.37619(7) 1.03228(12) 0.37048(8) 0.0216(2) Uani 1 1 d . . .
H24 H 0.4239 1.0604 0.3976 0.026 Uiso 1 1 calc R . .
C25 C 0.35533(6) 0.91813(12) 0.38410(8) 0.0210(2) Uani 1 1 d . . .
H25 H 0.3890 0.8675 0.4197 0.025 Uiso 1 1 calc R . .
C26 C 0.28482(6) 0.87797(11) 0.34544(7) 0.01731(19) Uani 1 1 d . . .
H26 H 0.2706 0.7998 0.3548 0.021 Uiso 1 1 calc R . .
S31 S 0.046911(15) 0.62534(2) 0.336183(16) 0.01458(5) Uani 1 1 d . . .
C32 C 0.02216(6) 0.49398(10) 0.28902(7) 0.01467(18) Uani 1 1 d . . .
C41 C 0.05116(6) 0.38454(10) 0.33367(7) 0.01676(19) Uani 1 1 d . . .
C42 C 0.08236(8) 0.29439(12) 0.29989(9) 0.0256(3) Uani 1 1 d . . .
H42 H 0.0865 0.3042 0.2488 0.031 Uiso 1 1 calc R . .
C43 C 0.10711(10) 0.19085(14) 0.34122(10) 0.0342(3) Uani 1 1 d . . .
H43 H 0.1280 0.1299 0.3180 0.041 Uiso 1 1 calc R . .
C44 C 0.10178(9) 0.17491(13) 0.41623(10) 0.0311(3) Uani 1 1 d . . .
H44 H 0.1178 0.1028 0.4435 0.037 Uiso 1 1 calc R . .
C45 C 0.07297(8) 0.26500(12) 0.45106(8) 0.0253(2) Uani 1 1 d . . .
H45 H 0.0701 0.2554 0.5027 0.030 Uiso 1 1 calc R . .
C46 C 0.04834(7) 0.36963(11) 0.41011(7) 0.0196(2) Uani 1 1 d . . .
H46 H 0.0294 0.4316 0.4345 0.024 Uiso 1 1 calc R . .

loop_
_atom_site_aniso_label
_atom_site_aniso_U_11
_atom_site_aniso_U_22
_atom_site_aniso_U_33
_atom_site_aniso_U_23
_atom_site_aniso_U_13
_atom_site_aniso_U_12
V1 0.01205(10) 0.01047(11) 0.01382(11) 0.000 0.00527(8) 0.000
S1 0.01310(10) 0.01665(12) 0.01423(11) 0.00190(9) 0.00469(8) -0.00025(8)
C2 0.0137(4) 0.0131(4) 0.0168(4) 0.0013(3) 0.0064(3) 0.0004(3)
C3 0.0146(4) 0.0121(4) 0.0160(4) 0.0007(3) 0.0069(3) -0.0007(3)
S4 0.01452(10) 0.01683(12) 0.01338(11) -0.00015(9) 0.00498(8) -0.00353(9)
C11 0.0147(4) 0.0184(5) 0.0150(4) 0.0015(4) 0.0054(3) -0.0015(4)
C12 0.0168(5) 0.0312(7) 0.0203(5) 0.0053(5) 0.0076(4) 0.0029(4)
C13 0.0172(5) 0.0437(8) 0.0210(5) 0.0028(5) 0.0083(4) -0.0031(5)
C14 0.0262(6) 0.0325(7) 0.0178(5) 0.0004(5) 0.0093(4) -0.0118(5)
C15 0.0300(6) 0.0198(5) 0.0155(5) 0.0015(4) 0.0070(4) -0.0055(4)
C16 0.0207(5) 0.0167(5) 0.0161(5) 0.0014(4) 0.0058(4) -0.0003(4)
C21 0.0140(4) 0.0149(4) 0.0161(4) 0.0002(3) 0.0056(3) -0.0014(3)
C22 0.0181(5) 0.0167(5) 0.0248(5) 0.0021(4) 0.0053(4) -0.0025(4)
C23 0.0195(5) 0.0168(5) 0.0296(6) 0.0010(4) 0.0070(4) -0.0057(4)
C24 0.0161(5) 0.0242(6) 0.0252(6) -0.0017(5) 0.0072(4) -0.0045(4)
C25 0.0160(4) 0.0228(6) 0.0233(5) 0.0029(4) 0.0043(4) -0.0013(4)
C26 0.0163(4) 0.0162(5) 0.0200(5) 0.0021(4) 0.0062(4) -0.0016(4)
S31 0.01575(11) 0.01209(11) 0.01531(11) 0.00073(8) 0.00371(9) -0.00015(8)
C32 0.0143(4) 0.0114(4) 0.0196(5) 0.0009(3) 0.0071(3) 0.0007(3)
C41 0.0168(4) 0.0131(5) 0.0209(5) 0.0026(4) 0.0064(4) 0.0017(3)
C42 0.0330(6) 0.0198(6) 0.0288(6) 0.0041(5) 0.0163(5) 0.0096(5)
C43 0.0460(9) 0.0212(6) 0.0404(8) 0.0081(6) 0.0207(7) 0.0169(6)
C44 0.0380(7) 0.0194(6) 0.0355(7) 0.0112(5) 0.0103(6) 0.0095(5)
C45 0.0305(6) 0.0205(6) 0.0240(6) 0.0069(5) 0.0066(5) 0.0031(5)
C46 0.0214(5) 0.0164(5) 0.0209(5) 0.0025(4) 0.0062(4) 0.0022(4)

loop_
_atom_type_symbol
_atom_type_description
_atom_type_scat_dispersion_real
_atom_type_scat_dispersion_imag
_atom_type_scat_source
C C 0.0033 0.0016 'International Tables Vol C Tables 4.2.6.8 and 6.1.1.4'
H H 0.0000 0.0000 'International Tables Vol C Tables 4.2.6.8 and 6.1.1.4'
S S 0.1246 0.1234 'International Tables Vol C Tables 4.2.6.8 and 6.1.1.4'
V V 0.3005 0.5294 'International Tables Vol C Tables 4.2.6.8 and 6.1.1.4'

loop_
_geom_angle_atom_site_label_1
_geom_angle_atom_site_label_2
_geom_angle_atom_site_label_3
_geom_angle
_geom_angle_site_symmetry_1
_geom_angle_site_symmetry_3
_geom_angle_publ_flag
S4 V1 S4 142.910(19) 2 . ?
S4 V1 S1 82.800(11) 2 . ?
S4 V1 S1 82.131(10) . . ?
S4 V1 S1 82.131(11) 2 2 ?
S4 V1 S1 82.800(10) . 2 ?
S1 V1 S1 131.307(18) . 2 ?
S4 V1 S31 76.782(10) 2 2 ?
S4 V1 S31 135.186(12) . 2 ?
S1 V1 S31 85.625(10) . 2 ?
S1 V1 S31 134.380(11) 2 2 ?
S4 V1 S31 135.185(12) 2 . ?
S4 V1 S31 76.782(10) . . ?
S1 V1 S31 134.382(11) . . ?
S1 V1 S31 85.623(10) 2 . ?
S31 V1 S31 81.816(16) 2 . ?
C2 S1 V1 108.95(4) . . ?
C3 C2 C11 122.23(9) . . ?
C3 C2 S1 119.72(8) . . ?
C11 C2 S1 118.05(8) . . ?
C2 C3 C21 125.14(10) . . ?
C2 C3 S4 119.43(8) . . ?
C21 C3 S4 115.41(8) . . ?
C3 S4 V1 109.60(4) . . ?
C16 C11 C12 119.47(11) . . ?
C16 C11 C2 120.41(10) . . ?
C12 C11 C2 120.08(10) . . ?
C13 C12 C11 120.06(12) . . ?
C14 C13 C12 120.06(12) . . ?
C13 C14 C15 120.07(11) . . ?
C14 C15 C16 120.25(12) . . ?
C15 C16 C11 120.03(11) . . ?
C22 C21 C26 119.13(10) . . ?
C22 C21 C3 121.36(10) . . ?
C26 C21 C3 119.44(10) . . ?
C23 C22 C21 120.31(11) . . ?
C24 C23 C22 120.14(12) . . ?
C25 C24 C23 120.03(11) . . ?
C24 C25 C26 119.87(12) . . ?
C25 C26 C21 120.51(11) . . ?
C32 S31 V1 109.56(4) . . ?
C32 C32 C41 123.77(6) 2 . ?
C32 C32 S31 119.50(4) 2 . ?
C41 C32 S31 116.71(8) . . ?
C46 C41 C42 118.81(11) . . ?
C46 C41 C32 120.78(10) . . ?
C42 C41 C32 120.41(11) . . ?
C43 C42 C41 119.89(13) . . ?
C42 C43 C44 120.94(14) . . ?
C45 C44 C43 119.61(13) . . ?
C44 C45 C46 119.82(13) . . ?
C45 C46 C41 120.85(12) . . ?

loop_
_geom_bond_atom_site_label_1
_geom_bond_atom_site_label_2
_geom_bond_distance
_geom_bond_site_symmetry_2
_geom_bond_publ_flag
V1 S4 2.3352(3) 2 ?
V1 S4 2.3352(3) . ?
V1 S1 2.3467(3) . ?
V1 S1 2.3467(3) 2 ?
V1 S31 2.3499(3) 2 ?
V1 S31 2.3500(3) . ?
S1 C2 1.7073(11) . ?
C2 C3 1.3937(15) . ?
C2 C11 1.4849(15) . ?
C3 C21 1.4855(15) . ?
C3 S4 1.7003(11) . ?
C11 C16 1.3953(17) . ?
C11 C12 1.4007(16) . ?
C12 C13 1.3923(18) . ?
C13 C14 1.387(2) . ?
C14 C15 1.389(2) . ?
C15 C16 1.3907(17) . ?
C21 C22 1.3956(17) . ?
C21 C26 1.3968(16) . ?
C22 C23 1.3924(17) . ?
C23 C24 1.3901(19) . ?
C24 C25 1.3880(18) . ?
C25 C26 1.3944(17) . ?
S31 C32 1.6988(12) . ?
C32 C32 1.404(2) 2 ?
C32 C41 1.4836(16) . ?
C41 C46 1.3976(17) . ?
C41 C42 1.4021(17) . ?
C42 C43 1.386(2) . ?
C43 C44 1.390(2) . ?
C44 C45 1.387(2) . ?
C45 C46 1.3934(18) . ?
